data_7214110
loop_
_publ_author_name
'Bolla, Geetha'
'Mittapalli, Sudhir'
'Nangia, Ashwini'

_publ_section_title
;
 Celecoxib cocrystal polymorphs with cyclic amides: synthons of a
 sulfonamide drug with carboxamide coformers
;
_journal_issue 1
_journal_name_full CrystEngComm
_journal_page_first 24
_journal_paper_doi 10.1039/c3ce41885e
_journal_volume 16
_journal_year 2014
_chemical_formula_moiety 'C17 H14 F3 N3 O2 S, C4 H7 N O'
_chemical_formula_sum 'C21 H21 F3 N4 O3 S'
_chemical_formula_weight 466.48
_chemical_melting_point 403
_chemical_name_common Celecoxib-2-Pyrrolidinone
_chemical_name_systematic
; 
 ? 
;
_space_group_IT_number 4
_symmetry_cell_setting monoclinic
_symmetry_space_group_name_Hall 'P 2yb'
_symmetry_space_group_name_H-M 'P 1 21 1'
_atom_sites_solution_hydrogens geom
_atom_sites_solution_primary direct
_atom_sites_solution_secondary difmap
_audit_creation_method SHELXL-97
_cell_angle_alpha 90.00
_cell_angle_beta 109.049(5)
_cell_angle_gamma 90.00
_cell_formula_units_Z 2
_cell_length_a 11.0368(5)
_cell_length_b 8.6083(4)
_cell_length_c 12.0762(6)
_cell_measurement_reflns_used 1867
_cell_measurement_temperature 298(2)
_cell_measurement_theta_max 26.3148
_cell_measurement_theta_min 2.9578
_cell_volume 1084.51(9)
_computing_structure_refinement 'SHELXL-97 (Sheldrick, 1997)'
_computing_structure_solution 'SHELXS-97 (Sheldrick, 1990)'
_diffrn_ambient_temperature 298(2)
_diffrn_measured_fraction_theta_full 0.999
_diffrn_measured_fraction_theta_max 0.999
_diffrn_measurement_device_type 'Xcalibur, Eos, Gemini'
_diffrn_measurement_method '\w scans'
_diffrn_radiation_monochromator graphite
_diffrn_radiation_source 'fine-focus sealed tube'
_diffrn_radiation_type MoK\a
_diffrn_radiation_wavelength 0.71073
_diffrn_reflns_av_R_equivalents 0.0215
_diffrn_reflns_av_sigmaI/netI 0.0305
_diffrn_reflns_limit_h_max 13
_diffrn_reflns_limit_h_min -13
_diffrn_reflns_limit_k_max 10
_diffrn_reflns_limit_k_min -3
_diffrn_reflns_limit_l_max 12
_diffrn_reflns_limit_l_min -15
_diffrn_reflns_number 4337
_diffrn_reflns_theta_full 26.37
_diffrn_reflns_theta_max 26.37
_diffrn_reflns_theta_min 2.96
_exptl_absorpt_coefficient_mu 0.206
_exptl_absorpt_correction_T_max 1.00000
_exptl_absorpt_correction_T_min 0.93761
_exptl_absorpt_correction_type multi-scan
_exptl_absorpt_process_details SADABS
_exptl_crystal_colour colorless
_exptl_crystal_density_diffrn 1.428
_exptl_crystal_density_method 'not measured'
_exptl_crystal_description plate
_exptl_crystal_F_000 484
_exptl_crystal_size_max 0.24
_exptl_crystal_size_mid 0.21
_exptl_crystal_size_min 0.20
_refine_diff_density_max 0.278
_refine_diff_density_min -0.263
_refine_diff_density_rms 0.044
_refine_ls_abs_structure_details 'Flack H D (1983), Acta Cryst. A39, 876-881'
_refine_ls_abs_structure_Flack 0.06(12)
_refine_ls_extinction_method none
_refine_ls_goodness_of_fit_ref 1.037
_refine_ls_hydrogen_treatment mixed
_refine_ls_matrix_type full
_refine_ls_number_parameters 296
_refine_ls_number_reflns 2656
_refine_ls_number_restraints 1
_refine_ls_restrained_S_all 1.037
_refine_ls_R_factor_all 0.0509
_refine_ls_R_factor_gt 0.0435
_refine_ls_shift/su_max 0.000
_refine_ls_shift/su_mean 0.000
_refine_ls_structure_factor_coef Fsqd
_refine_ls_weighting_details 'calc w=1/[\s^2^(Fo^2^)+(0.0514P)^2^+0.3791P] where P=(Fo^2^+2Fc^2^)/3'
_refine_ls_weighting_scheme calc
_refine_ls_wR_factor_gt 0.1047
_refine_ls_wR_factor_ref 0.1109
_reflns_number_gt 2351
_reflns_number_total 2656
_reflns_threshold_expression >2sigma(I)
_cod_data_source_file c3ce41885e.txt
_cod_data_source_block CEL-2PY
_cod_original_sg_symbol_H-M P21
_cod_database_code 7214110

loop_
_symmetry_equiv_pos_as_xyz
'x, y, z'
'-x, y+1/2, -z'

loop_
_atom_site_label
_atom_site_type_symbol
_atom_site_fract_x
_atom_site_fract_y
_atom_site_fract_z
_atom_site_U_iso_or_equiv
_atom_site_adp_type
_atom_site_occupancy
_atom_site_symmetry_multiplicity
_atom_site_calc_flag
_atom_site_refinement_flags
S1 S 0.33959(8) 0.16713(12) 0.04015(7) 0.0457(2) Uani 1 1 d .
N2 N 0.5223(2) 0.1500(4) 0.5619(2) 0.0461(7) Uani 1 1 d .
C15 C 0.3913(3) 0.1619(5) 0.1955(3) 0.0430(7) Uani 1 1 d .
N1 N 0.6494(2) 0.1772(5) 0.6122(2) 0.0491(7) Uani 1 1 d .
C3 C 0.4608(3) 0.1337(4) 0.6430(3) 0.0461(9) Uani 1 1 d .
C5 C 0.3234(3) 0.1006(5) 0.6142(3) 0.0468(8) Uani 1 1 d .
C10 C 0.2546(3) 0.1692(6) 0.6788(3) 0.0523(8) Uani 1 1 d .
H10 H 0.2964 0.2342 0.7410 0.063 Uiso 1 1 calc R
O2 O 0.2127(2) 0.2280(4) 0.0016(2) 0.0619(8) Uani 1 1 d .
O1 O 0.3641(3) 0.0156(4) 0.0034(3) 0.0624(8) Uani 1 1 d .
N3 N 0.4272(4) 0.2845(5) -0.0005(3) 0.0535(8) Uani 1 1 d .
H3B H 0.418(4) 0.383(6) 0.007(4) 0.064 Uiso 1 1 d .
H3A H 0.509(4) 0.252(6) 0.018(4) 0.064 Uiso 1 1 d .
C17 C 0.3702(3) 0.2443(5) 0.3770(3) 0.0515(9) Uani 1 1 d .
H17 H 0.3282 0.3021 0.4186 0.062 Uiso 1 1 calc R
C2 C 0.5532(3) 0.1517(6) 0.7501(3) 0.0495(8) Uani 1 1 d .
H2 H 0.5425 0.1471 0.8234 0.059 Uiso 1 1 calc R
C1 C 0.6667(3) 0.1785(6) 0.7260(3) 0.0489(8) Uani 1 1 d .
C12 C 0.4742(3) 0.1542(5) 0.4363(3) 0.0449(8) Uani 1 1 d .
F2 F 0.8780(2) 0.2516(6) 0.7586(2) 0.1205(16) Uani 1 1 d .
C16 C 0.3281(3) 0.2489(5) 0.2566(3) 0.0490(9) Uani 1 1 d .
H16 H 0.2579 0.3098 0.2164 0.059 Uiso 1 1 calc R
F1 F 0.8003(3) 0.3057(5) 0.8896(3) 0.1086(13) Uani 1 1 d .
C14 C 0.4962(4) 0.0732(5) 0.2547(3) 0.0519(9) Uani 1 1 d .
H14 H 0.5385 0.0154 0.2134 0.062 Uiso 1 1 calc R
C13 C 0.5383(4) 0.0705(5) 0.3753(3) 0.0532(10) Uani 1 1 d .
H13 H 0.6100 0.0121 0.4157 0.064 Uiso 1 1 calc R
C8 C 0.0601(4) 0.0463(5) 0.5604(3) 0.0548(10) Uani 1 1 d .
C4 C 0.7973(4) 0.2064(5) 0.8076(3) 0.0559(11) Uani 1 1 d .
C7 C 0.1295(4) -0.0275(5) 0.4995(4) 0.0595(10) Uani 1 1 d .
H7 H 0.0879 -0.0960 0.4396 0.071 Uiso 1 1 calc R
F3 F 0.8489(3) 0.0798(5) 0.8667(4) 0.1300(15) Uani 1 1 d .
C11 C -0.0835(4) 0.0216(7) 0.5260(4) 0.0746(14) Uani 1 1 d .
H11A H -0.1252 0.0715 0.4523 0.112 Uiso 1 1 calc R
H11B H -0.1143 0.0653 0.5850 0.112 Uiso 1 1 calc R
H11C H -0.1019 -0.0877 0.5191 0.112 Uiso 1 1 calc R
C9 C 0.1255(3) 0.1427(6) 0.6523(3) 0.0564(11) Uani 1 1 d .
H9 H 0.0813 0.1903 0.6968 0.068 Uiso 1 1 calc R
C6 C 0.2593(4) -0.0021(5) 0.5255(3) 0.0562(10) Uani 1 1 d .
H6 H 0.3041 -0.0538 0.4835 0.067 Uiso 1 1 calc R
O3 O 0.6610(3) 0.1006(4) 0.0662(3) 0.0698(8) Uani 1 1 d .
C18 C 0.7742(4) 0.1323(5) 0.1182(3) 0.0542(10) Uani 1 1 d .
C21 C 0.9980(5) 0.1152(8) 0.1813(6) 0.0962(19) Uani 1 1 d .
H21A H 1.0399 0.1237 0.1223 0.115 Uiso 1 1 calc R
H21B H 1.0546 0.0612 0.2489 0.115 Uiso 1 1 calc R
C19 C 0.8240(5) 0.2788(6) 0.1693(6) 0.0945(19) Uani 1 1 d .
H19A H 0.7911 0.3032 0.2325 0.113 Uiso 1 1 calc R
H19B H 0.7975 0.3602 0.1108 0.113 Uiso 1 1 calc R
N4 N 0.8754(4) 0.0345(6) 0.1347(4) 0.0872(13) Uani 1 1 d .
H4A H 0.8680 -0.0633 0.1195 0.105 Uiso 1 1 calc R
C20 C 0.9637(6) 0.2694(10) 0.2142(8) 0.143(3) Uani 1 1 d .
H20A H 0.9944 0.2816 0.2986 0.172 Uiso 1 1 calc R
H20B H 1.0013 0.3504 0.1799 0.172 Uiso 1 1 calc R

loop_
_atom_site_aniso_label
_atom_site_aniso_U_11
_atom_site_aniso_U_22
_atom_site_aniso_U_33
_atom_site_aniso_U_23
_atom_site_aniso_U_13
_atom_site_aniso_U_12
S1 0.0464(4) 0.0467(5) 0.0416(4) 0.0011(5) 0.0110(3) -0.0033(5)
N2 0.0464(14) 0.0540(19) 0.0414(13) 0.0050(16) 0.0189(11) 0.0030(16)
C15 0.0434(15) 0.0442(18) 0.0425(15) 0.0030(19) 0.0156(13) -0.0033(19)
N1 0.0437(14) 0.060(2) 0.0460(14) 0.0018(18) 0.0173(11) -0.0007(17)
C3 0.0504(18) 0.048(3) 0.0454(17) 0.0035(17) 0.0236(15) 0.0021(17)
C5 0.0472(18) 0.052(2) 0.0451(18) 0.0037(17) 0.0209(15) 0.0027(18)
C10 0.0549(18) 0.060(2) 0.0443(16) -0.005(2) 0.0195(14) 0.003(2)
O2 0.0460(13) 0.077(2) 0.0548(14) 0.0093(15) 0.0063(11) 0.0009(14)
O1 0.0745(19) 0.0491(17) 0.0601(17) -0.0123(14) 0.0171(14) -0.0066(15)
N3 0.0556(19) 0.051(2) 0.0575(19) 0.0072(17) 0.0229(16) 0.0013(18)
C17 0.054(2) 0.052(2) 0.052(2) -0.0075(19) 0.0231(16) 0.0087(19)
C2 0.0547(18) 0.054(2) 0.0437(16) -0.002(2) 0.0216(15) 0.001(2)
C1 0.0535(18) 0.050(2) 0.0450(17) 0.000(2) 0.0192(14) 0.004(2)
C12 0.0448(16) 0.047(2) 0.0443(16) 0.003(2) 0.0173(13) -0.001(2)
F2 0.0681(15) 0.225(5) 0.0714(16) -0.015(2) 0.0272(13) -0.049(2)
C16 0.0484(18) 0.050(2) 0.0475(19) 0.0021(17) 0.0146(15) 0.0096(18)
F1 0.0821(19) 0.140(3) 0.091(2) -0.059(2) 0.0111(15) 0.001(2)
C14 0.056(2) 0.061(3) 0.0454(19) 0.0082(19) 0.0252(16) 0.017(2)
C13 0.052(2) 0.065(3) 0.0457(19) 0.0146(19) 0.0207(16) 0.019(2)
C8 0.051(2) 0.056(2) 0.059(2) 0.003(2) 0.0191(18) 0.0065(19)
C4 0.056(2) 0.069(3) 0.0430(18) -0.0044(19) 0.0171(16) -0.002(2)
C7 0.062(2) 0.062(3) 0.056(2) -0.010(2) 0.0228(19) -0.009(2)
F3 0.087(2) 0.089(2) 0.158(3) 0.012(3) -0.038(2) 0.000(2)
C11 0.055(2) 0.085(4) 0.083(3) -0.003(3) 0.020(2) -0.002(3)
C9 0.0513(19) 0.067(3) 0.058(2) -0.006(2) 0.0275(17) 0.006(2)
C6 0.063(2) 0.054(3) 0.060(2) -0.009(2) 0.032(2) -0.001(2)
O3 0.0524(16) 0.0609(19) 0.097(2) -0.0134(17) 0.0255(15) -0.0035(15)
C18 0.054(2) 0.056(3) 0.052(2) -0.0007(19) 0.0169(17) -0.002(2)
C21 0.057(3) 0.092(5) 0.119(4) 0.010(4) 0.000(3) 0.004(3)
C19 0.069(3) 0.046(3) 0.162(6) -0.018(3) 0.029(3) 0.003(3)
N4 0.071(3) 0.055(2) 0.131(4) -0.008(3) 0.027(3) -0.004(2)
C20 0.072(4) 0.105(6) 0.228(9) -0.073(6) 0.016(4) -0.019(4)

loop_
_atom_type_symbol
_atom_type_description
_atom_type_scat_dispersion_real
_atom_type_scat_dispersion_imag
_atom_type_scat_source
C C 0.0033 0.0016 'International Tables Vol C Tables 4.2.6.8 and 6.1.1.4'
H H 0.0000 0.0000 'International Tables Vol C Tables 4.2.6.8 and 6.1.1.4'
N N 0.0061 0.0033 'International Tables Vol C Tables 4.2.6.8 and 6.1.1.4'
O O 0.0106 0.0060 'International Tables Vol C Tables 4.2.6.8 and 6.1.1.4'
S S 0.1246 0.1234 'International Tables Vol C Tables 4.2.6.8 and 6.1.1.4'
F F 0.0171 0.0103 'International Tables Vol C Tables 4.2.6.8 and 6.1.1.4'

loop_
_geom_angle_atom_site_label_1
_geom_angle_atom_site_label_2
_geom_angle_atom_site_label_3
_geom_angle
O2 S1 O1 119.92(18)
O2 S1 N3 107.4(2)
O1 S1 N3 106.8(2)
O2 S1 C15 107.33(16)
O1 S1 C15 106.0(2)
N3 S1 C15 109.01(19)
N1 N2 C3 112.3(3)
N1 N2 C12 116.2(2)
C3 N2 C12 131.3(3)
C14 C15 C16 120.5(3)
C14 C15 S1 119.3(3)
C16 C15 S1 120.3(3)
C1 N1 N2 104.1(2)
N2 C3 C2 105.9(3)
N2 C3 C5 124.5(3)
C2 C3 C5 129.6(3)
C10 C5 C6 118.0(3)
C10 C5 C3 119.8(3)
C6 C5 C3 122.1(3)
C9 C10 C5 121.1(4)
C9 C10 H10 119.5
C5 C10 H10 119.5
S1 N3 H3B 120(3)
S1 N3 H3A 113(3)
H3B N3 H3A 115(4)
C16 C17 C12 120.1(3)
C16 C17 H17 119.9
C12 C17 H17 119.9
C3 C2 C1 105.3(3)
C3 C2 H2 127.4
C1 C2 H2 127.4
N1 C1 C2 112.4(3)
N1 C1 C4 118.2(3)
C2 C1 C4 129.4(3)
C17 C12 C13 120.2(3)
C17 C12 N2 121.4(3)
C13 C12 N2 118.3(3)
C17 C16 C15 119.4(3)
C17 C16 H16 120.3
C15 C16 H16 120.3
C15 C14 C13 119.7(3)
C15 C14 H14 120.2
C13 C14 H14 120.2
C14 C13 C12 120.1(3)
C14 C13 H13 120.0
C12 C13 H13 120.0
C7 C8 C9 118.0(4)
C7 C8 C11 120.2(4)
C9 C8 C11 121.9(4)
F2 C4 F1 107.7(4)
F2 C4 F3 104.9(4)
F1 C4 F3 103.3(3)
F2 C4 C1 114.6(3)
F1 C4 C1 113.1(3)
F3 C4 C1 112.3(4)
C8 C7 C6 121.5(4)
C8 C7 H7 119.3
C6 C7 H7 119.3
C8 C11 H11A 109.5
C8 C11 H11B 109.5
H11A C11 H11B 109.5
C8 C11 H11C 109.5
H11A C11 H11C 109.5
H11B C11 H11C 109.5
C10 C9 C8 121.0(3)
C10 C9 H9 119.5
C8 C9 H9 119.5
C7 C6 C5 120.3(4)
C7 C6 H6 119.8
C5 C6 H6 119.8
O3 C18 N4 125.8(4)
O3 C18 C19 126.7(4)
N4 C18 C19 107.5(4)
N4 C21 C20 104.2(5)
N4 C21 H21A 110.9
C20 C21 H21A 110.9
N4 C21 H21B 110.9
C20 C21 H21B 110.9
H21A C21 H21B 108.9
C18 C19 C20 108.7(5)
C18 C19 H19A 109.9
C20 C19 H19A 109.9
C18 C19 H19B 109.9
C20 C19 H19B 109.9
H19A C19 H19B 108.3
C18 N4 C21 112.0(4)
C18 N4 H4A 124.0
C21 N4 H4A 124.0
C19 C20 C21 106.5(5)
C19 C20 H20A 110.4
C21 C20 H20A 110.4
C19 C20 H20B 110.4
C21 C20 H20B 110.4
H20A C20 H20B 108.6

loop_
_geom_bond_atom_site_label_1
_geom_bond_atom_site_label_2
_geom_bond_distance
S1 O2 1.424(3)
S1 O1 1.432(3)
S1 N3 1.583(4)
S1 C15 1.774(3)
N2 N1 1.355(4)
N2 C3 1.369(4)
N2 C12 1.435(4)
C15 C14 1.376(5)
C15 C16 1.388(5)
N1 C1 1.324(4)
C3 C2 1.371(5)
C3 C5 1.469(5)
C5 C10 1.385(5)
C5 C6 1.391(5)
C10 C9 1.373(5)
C10 H10 0.9300
N3 H3B 0.86(5)
N3 H3A 0.90(4)
C17 C16 1.376(5)
C17 C12 1.377(5)
C17 H17 0.9300
C2 C1 1.395(5)
C2 H2 0.9300
C1 C4 1.476(5)
C12 C13 1.379(5)
F2 C4 1.281(4)
C16 H16 0.9300
F1 C4 1.300(5)
C14 C13 1.377(5)
C14 H14 0.9300
C13 H13 0.9300
C8 C7 1.378(5)
C8 C9 1.385(6)
C8 C11 1.517(5)
C4 F3 1.325(6)
C7 C6 1.381(5)
C7 H7 0.9300
C11 H11A 0.9600
C11 H11B 0.9600
C11 H11C 0.9600
C9 H9 0.9300
C6 H6 0.9300
O3 C18 1.232(4)
C18 N4 1.360(6)
C18 C19 1.432(7)
C21 N4 1.461(7)
C21 C20 1.470(9)
C21 H21A 0.9700
C21 H21B 0.9700
C19 C20 1.460(7)
C19 H19A 0.9700
C19 H19B 0.9700
N4 H4A 0.8600
C20 H20A 0.9700
C20 H20B 0.9700
